data_1543183
loop_
_publ_author_name
'Kirlikovali, Kent O.'
'Axtell, Jonathan C.'
'Gonzalez, Alejandra'
'Phung, Alice C.'
'Khan, Saeed I.'
'Spokoyny, Alexander M.'

_publ_section_title
;
 Luminescent metal complexes featuring photophysically innocent boron
 cluster ligands
;
_journal_issue 8
_journal_name_full 'Chem. Sci.'
_journal_page_first 5132
_journal_paper_doi 10.1039/C6SC01146B
_journal_volume 7
_journal_year 2016
_chemical_formula_moiety 'C30 H44 B20 Ni P2'
_chemical_formula_sum 'C30 H44 B20 Ni P2'
_chemical_formula_weight 741.50
_chemical_name_systematic
; 
 ? 
;
_space_group_crystal_system triclinic
_space_group_IT_number 2
_space_group_name_Hall '-P 1'
_space_group_name_H-M_alt 'P -1'
_symmetry_space_group_name_Hall '-P 1'
_symmetry_space_group_name_H-M 'P -1'
_atom_sites_solution_hydrogens geom
_audit_creation_method SHELXL-2014
_audit_update_record
;
2016-01-12 deposited with the CCDC.
2016-04-18 downloaded from the CCDC.
;
_cell_angle_alpha 100.653(2)
_cell_angle_beta 107.431(2)
_cell_angle_gamma 110.833(2)
_cell_formula_units_Z 2
_cell_length_a 11.2679(14)
_cell_length_b 13.3101(17)
_cell_length_c 15.2998(19)
_cell_measurement_reflns_used 8536
_cell_measurement_temperature 296(2)
_cell_measurement_theta_max 29.26
_cell_measurement_theta_min 2.62
_cell_volume 1933.8(4)
_computing_cell_refinement 'Bruker SAINT'
_computing_data_collection 'Bruker APEX2'
_computing_data_reduction 'Bruker SAINT'
_computing_molecular_graphics 'Bruker SHELXTL'
_computing_publication_material 'Bruker SHELXTL'
_computing_structure_refinement 'SHELXL-2014 (Sheldrick, 2014)'
_computing_structure_solution 'SHELXS-97 (Sheldrick 2008)'
_diffrn_ambient_temperature 296(2)
_diffrn_measured_fraction_theta_full 1.000
_diffrn_measured_fraction_theta_max 0.937
_diffrn_measurement_device_type 'Bruker APEX-II CCD'
_diffrn_measurement_method '\f and \w scans'
_diffrn_radiation_type MoK\a
_diffrn_radiation_wavelength 0.71073
_diffrn_reflns_av_R_equivalents 0.0353
_diffrn_reflns_av_unetI/netI 0.0468
_diffrn_reflns_Laue_measured_fraction_full 1.000
_diffrn_reflns_Laue_measured_fraction_max 0.937
_diffrn_reflns_limit_h_max 16
_diffrn_reflns_limit_h_min -15
_diffrn_reflns_limit_k_max 18
_diffrn_reflns_limit_k_min -18
_diffrn_reflns_limit_l_max 22
_diffrn_reflns_limit_l_min -21
_diffrn_reflns_number 34068
_diffrn_reflns_point_group_measured_fraction_full 1.000
_diffrn_reflns_point_group_measured_fraction_max 0.937
_diffrn_reflns_theta_full 25.000
_diffrn_reflns_theta_max 30.900
_diffrn_reflns_theta_min 1.476
_diffrn_source 'Sealed X-Ray Tube'
_exptl_absorpt_coefficient_mu 0.610
_exptl_absorpt_correction_T_max 0.75
_exptl_absorpt_correction_T_min 0.68
_exptl_absorpt_correction_type multi-scan
_exptl_absorpt_process_details 'SADABS V2012/1 (Bruker AXS Inc.)'
_exptl_crystal_colour colorless
_exptl_crystal_density_diffrn 1.273
_exptl_crystal_description block
_exptl_crystal_F_000 764
_exptl_crystal_size_max 0.200
_exptl_crystal_size_mid 0.200
_exptl_crystal_size_min 0.180
_refine_diff_density_max 0.390
_refine_diff_density_min -0.373
_refine_diff_density_rms 0.058
_refine_ls_extinction_method none
_refine_ls_goodness_of_fit_ref 1.020
_refine_ls_hydrogen_treatment constr
_refine_ls_matrix_type full
_refine_ls_number_parameters 478
_refine_ls_number_reflns 11464
_refine_ls_number_restraints 0
_refine_ls_restrained_S_all 1.020
_refine_ls_R_factor_all 0.0647
_refine_ls_R_factor_gt 0.0396
_refine_ls_shift/su_max 0.001
_refine_ls_shift/su_mean 0.000
_refine_ls_structure_factor_coef Fsqd
_refine_ls_weighting_details 'w=1/[\s^2^(Fo^2^)+(0.0434P)^2^+0.4142P] where P=(Fo^2^+2Fc^2^)/3'
_refine_ls_weighting_scheme calc
_refine_ls_wR_factor_gt 0.0892
_refine_ls_wR_factor_ref 0.0999
_reflns_Friedel_coverage 0.000
_reflns_number_gt 8382
_reflns_number_total 11464
_reflns_threshold_expression 'I > 2\s(I)'
_cod_data_source_file c6sc01146b2.cif
_cod_data_source_block alex1505s
_cod_depositor_comments 'Adding full bibliography for 1543183--1543188.cif.'
_cod_database_code 1543183
_shelx_space_group_comment
; 
The symmetry employed for this shelxl refinement is uniquely defined 
by the following loop, which should always be used as a source of 
symmetry information in preference to the above space-group names. 
They are only intended as comments. 
;
_shelx_estimated_absorpt_t_min 0.888
_shelx_estimated_absorpt_t_max 0.898
_shelxl_version_number 2014-3

loop_
_space_group_symop_operation_xyz
'x, y, z'
'-x, -y, -z'

loop_
_atom_site_label
_atom_site_type_symbol
_atom_site_fract_x
_atom_site_fract_y
_atom_site_fract_z
_atom_site_U_iso_or_equiv
_atom_site_adp_type
_atom_site_occupancy
_atom_site_site_symmetry_order
_atom_site_calc_flag
_atom_site_refinement_flags_posn
_atom_site_refinement_flags_adp
Ni1 Ni 0.45880(2) 0.71956(2) 0.22988(2) 0.02402(6) Uani 1 1 d . .
P1 P 0.25896(4) 0.63897(4) 0.24837(3) 0.02708(10) Uani 1 1 d . .
P2 P 0.32800(4) 0.74731(4) 0.10263(3) 0.02809(10) Uani 1 1 d . .
B1 B 0.6850(2) 0.87735(19) 0.14735(16) 0.0362(5) Uani 1 1 d . .
H1B H 0.6236 0.9206 0.1174 0.043 Uiso 1 1 calc R U
B2 B 0.6391(2) 0.73475(19) 0.08694(16) 0.0363(5) Uani 1 1 d . .
H2B H 0.5486 0.6858 0.0178 0.044 Uiso 1 1 calc R U
B3 B 0.7931(2) 0.7157(2) 0.11195(17) 0.0430(5) Uani 1 1 d . .
H3B H 0.8032 0.6540 0.0594 0.052 Uiso 1 1 calc R U
B4 B 0.9355(2) 0.8485(2) 0.18841(19) 0.0469(6) Uani 1 1 d . .
H4B H 1.0379 0.8732 0.1853 0.056 Uiso 1 1 calc R U
B5 B 0.8689(2) 0.9492(2) 0.21023(19) 0.0440(5) Uani 1 1 d . .
H5B H 0.9282 1.0398 0.2217 0.053 Uiso 1 1 calc R U
B6 B 0.6856(2) 0.67177(18) 0.17418(15) 0.0324(4) Uani 1 1 d . .
H6B H 0.6247 0.5814 0.1624 0.039 Uiso 1 1 calc R U
B7 B 0.8697(2) 0.7420(2) 0.23872(17) 0.0382(5) Uani 1 1 d . .
H7B H 0.9286 0.6972 0.2692 0.046 Uiso 1 1 calc R U
B8 B 0.9172(2) 0.88593(19) 0.29952(18) 0.0387(5) Uani 1 1 d . .
H8B H 1.0067 0.9346 0.3693 0.046 Uiso 1 1 calc R U
B9 B 0.7614(2) 0.90430(17) 0.27208(16) 0.0332(4) Uani 1 1 d . .
H9B H 0.7500 0.9654 0.3241 0.040 Uiso 1 1 calc R U
B10 B 0.7935(2) 0.8447(2) 0.09487(18) 0.0442(5) Uani 1 1 d . .
H10B H 0.8041 0.8675 0.0311 0.053 Uiso 1 1 calc R U
B11 B 0.62548(18) 0.60596(17) 0.34621(15) 0.0293(4) Uani 1 1 d . .
H11B H 0.5839 0.5369 0.2776 0.035 Uiso 1 1 calc R U
B12 B 0.8032(2) 0.6680(2) 0.42672(17) 0.0392(5) Uani 1 1 d . .
H12B H 0.8770 0.6396 0.4103 0.047 Uiso 1 1 calc R U
B13 B 0.8527(2) 0.8128(2) 0.48672(16) 0.0423(5) Uani 1 1 d . .
H13B H 0.9588 0.8784 0.5095 0.051 Uiso 1 1 calc R U
B14 B 0.7043(2) 0.83920(18) 0.44211(15) 0.0348(4) Uani 1 1 d . .
H14B H 0.7139 0.9225 0.4360 0.042 Uiso 1 1 calc R U
B15 B 0.52609(19) 0.61204(17) 0.41401(14) 0.0301(4) Uani 1 1 d . .
H15B H 0.4193 0.5470 0.3904 0.036 Uiso 1 1 calc R U
B16 B 0.5742(2) 0.75548(18) 0.47261(15) 0.0350(4) Uani 1 1 d . .
H16B H 0.4991 0.7838 0.4867 0.042 Uiso 1 1 calc R U
B17 B 0.7509(2) 0.8180(2) 0.55532(16) 0.0456(6) Uani 1 1 d . .
H17B H 0.7915 0.8872 0.6237 0.055 Uiso 1 1 calc R U
B18 B 0.8115(2) 0.7113(2) 0.54625(17) 0.0492(6) Uani 1 1 d . .
H18B H 0.8911 0.7108 0.6086 0.059 Uiso 1 1 calc R U
B19 B 0.6710(2) 0.5836(2) 0.45876(17) 0.0419(5) Uani 1 1 d . .
H19B H 0.6594 0.4996 0.4643 0.050 Uiso 1 1 calc R U
B20 B 0.6396(2) 0.6762(2) 0.53855(16) 0.0419(5) Uani 1 1 d . .
H20B H 0.6079 0.6530 0.5961 0.050 Uiso 1 1 calc R U
C1 C 0.14466(17) 0.65233(16) 0.06921(14) 0.0372(4) Uani 1 1 d . .
H1C H 0.0853 0.6766 0.0269 0.045 Uiso 1 1 calc R U
H1D H 0.1237 0.5750 0.0354 0.045 Uiso 1 1 calc R U
C2 C 0.12099(17) 0.65821(16) 0.16168(14) 0.0358(4) Uani 1 1 d . .
H2C H 0.0310 0.5990 0.1486 0.043 Uiso 1 1 calc R U
H2D H 0.1236 0.7313 0.1886 0.043 Uiso 1 1 calc R U
C3 C 0.19394(16) 0.48469(14) 0.20779(12) 0.0296(3) Uani 1 1 d . .
C4 C 0.26830(19) 0.43565(17) 0.17333(14) 0.0395(4) Uani 1 1 d . .
H4 H 0.3508 0.4817 0.1709 0.047 Uiso 1 1 calc R U
C5 C 0.2206(2) 0.31909(18) 0.14267(16) 0.0538(6) Uani 1 1 d . .
H5 H 0.2706 0.2870 0.1192 0.065 Uiso 1 1 calc R U
C6 C 0.0983(3) 0.24965(18) 0.14669(17) 0.0578(6) Uani 1 1 d . .
H6 H 0.0674 0.1712 0.1275 0.069 Uiso 1 1 calc R U
C7 C 0.0228(2) 0.29728(18) 0.17919(16) 0.0495(5) Uani 1 1 d . .
H7 H -0.0599 0.2507 0.1811 0.059 Uiso 1 1 calc R U
C8 C 0.06907(18) 0.41368(16) 0.20896(14) 0.0384(4) Uani 1 1 d . .
H8 H 0.0167 0.4451 0.2300 0.046 Uiso 1 1 calc R U
C9 C 0.23388(16) 0.68069(15) 0.35966(13) 0.0325(4) Uani 1 1 d . .
C10 C 0.2404(2) 0.78843(17) 0.38905(15) 0.0451(5) Uani 1 1 d . .
H10 H 0.2597 0.8371 0.3534 0.054 Uiso 1 1 calc R U
C11 C 0.2181(2) 0.8238(2) 0.47171(18) 0.0600(7) Uani 1 1 d . .
H11 H 0.2227 0.8960 0.4911 0.072 Uiso 1 1 calc R U
C12 C 0.1893(2) 0.7525(3) 0.52474(17) 0.0645(7) Uani 1 1 d . .
H12 H 0.1728 0.7760 0.5792 0.077 Uiso 1 1 calc R U
C13 C 0.1849(2) 0.6467(2) 0.49740(15) 0.0538(6) Uani 1 1 d . .
H13 H 0.1671 0.5993 0.5342 0.065 Uiso 1 1 calc R U
C14 C 0.20692(18) 0.60995(18) 0.41506(14) 0.0391(4) Uani 1 1 d . .
H14 H 0.2036 0.5380 0.3969 0.047 Uiso 1 1 calc R U
C15 C 0.33183(17) 0.73436(15) -0.01746(13) 0.0322(4) Uani 1 1 d . .
C16 C 0.3781(2) 0.82854(17) -0.04757(14) 0.0405(4) Uani 1 1 d . .
H16 H 0.4098 0.9013 -0.0056 0.049 Uiso 1 1 calc R U
C17 C 0.3768(2) 0.8136(2) -0.14016(16) 0.0553(6) Uani 1 1 d . .
H17 H 0.4080 0.8766 -0.1599 0.066 Uiso 1 1 calc R U
C18 C 0.3298(3) 0.7063(2) -0.20297(17) 0.0603(6) Uani 1 1 d . .
H18 H 0.3292 0.6970 -0.2649 0.072 Uiso 1 1 calc R U
C19 C 0.2834(2) 0.6122(2) -0.17421(15) 0.0522(6) Uani 1 1 d . .
H19 H 0.2514 0.5397 -0.2168 0.063 Uiso 1 1 calc R U
C20 C 0.28460(19) 0.62594(17) -0.08204(14) 0.0409(4) Uani 1 1 d . .
H20 H 0.2537 0.5625 -0.0629 0.049 Uiso 1 1 calc R U
C21 C 0.33952(18) 0.88800(15) 0.15048(13) 0.0318(4) Uani 1 1 d . .
C22 C 0.4300(2) 0.95551(16) 0.24532(14) 0.0396(4) Uani 1 1 d . .
H22 H 0.4896 0.9312 0.2818 0.047 Uiso 1 1 calc R U
C23 C 0.4325(2) 1.05855(18) 0.28608(17) 0.0519(5) Uani 1 1 d . .
H23 H 0.4928 1.1026 0.3498 0.062 Uiso 1 1 calc R U
C24 C 0.3455(3) 1.09576(19) 0.23196(18) 0.0559(6) Uani 1 1 d . .
H24 H 0.3474 1.1652 0.2590 0.067 Uiso 1 1 calc R U
C25 C 0.2558(3) 1.0299(2) 0.13772(19) 0.0550(6) Uani 1 1 d . .
H25 H 0.1973 1.0552 0.1013 0.066 Uiso 1 1 calc R U
C26 C 0.2519(2) 0.92708(18) 0.09700(15) 0.0430(5) Uani 1 1 d . .
H26 H 0.1906 0.8832 0.0334 0.052 Uiso 1 1 calc R U
C27 C 0.62518(16) 0.77270(14) 0.19814(12) 0.0273(3) Uani 1 1 d . .
C28 C 0.76508(15) 0.77884(14) 0.28493(12) 0.0270(3) Uani 1 1 d . .
C29 C 0.57058(15) 0.71164(13) 0.35590(12) 0.0254(3) Uani 1 1 d . .
C30 C 0.73623(15) 0.74619(14) 0.36873(12) 0.0274(3) Uani 1 1 d . .

loop_
_atom_site_aniso_label
_atom_site_aniso_U_11
_atom_site_aniso_U_22
_atom_site_aniso_U_33
_atom_site_aniso_U_23
_atom_site_aniso_U_13
_atom_site_aniso_U_12
Ni1 0.02336(10) 0.02449(11) 0.02829(12) 0.01137(9) 0.01204(8) 0.01204(8)
P1 0.02428(19) 0.0293(2) 0.0323(2) 0.01313(19) 0.01325(17) 0.01357(17)
P2 0.0286(2) 0.0282(2) 0.0299(2) 0.01275(18) 0.01146(17) 0.01361(17)
B1 0.0400(11) 0.0386(12) 0.0435(12) 0.0247(10) 0.0233(9) 0.0204(9)
B2 0.0419(11) 0.0454(12) 0.0328(11) 0.0167(10) 0.0209(9) 0.0242(10)
B3 0.0488(12) 0.0581(15) 0.0439(13) 0.0235(12) 0.0295(11) 0.0344(12)
B4 0.0402(11) 0.0575(15) 0.0616(16) 0.0309(13) 0.0344(11) 0.0237(11)
B5 0.0402(11) 0.0406(12) 0.0578(15) 0.0273(12) 0.0265(11) 0.0135(10)
B6 0.0378(10) 0.0324(10) 0.0331(10) 0.0110(9) 0.0178(8) 0.0187(9)
B7 0.0344(10) 0.0477(13) 0.0471(13) 0.0208(11) 0.0248(10) 0.0240(10)
B8 0.0262(9) 0.0382(12) 0.0509(13) 0.0193(10) 0.0183(9) 0.0085(8)
B9 0.0340(10) 0.0268(10) 0.0423(12) 0.0147(9) 0.0186(9) 0.0126(8)
B10 0.0483(12) 0.0567(15) 0.0494(14) 0.0316(12) 0.0331(11) 0.0277(11)
B11 0.0268(8) 0.0289(10) 0.0357(10) 0.0144(8) 0.0128(8) 0.0139(8)
B12 0.0294(9) 0.0530(14) 0.0438(12) 0.0268(11) 0.0139(9) 0.0222(10)
B13 0.0274(9) 0.0515(14) 0.0305(11) 0.0071(10) 0.0062(8) 0.0061(9)
B14 0.0348(10) 0.0306(10) 0.0329(11) 0.0044(9) 0.0169(8) 0.0080(8)
B15 0.0280(9) 0.0344(10) 0.0307(10) 0.0167(8) 0.0125(8) 0.0130(8)
B16 0.0320(9) 0.0380(11) 0.0307(10) 0.0072(9) 0.0149(8) 0.0110(9)
B17 0.0345(11) 0.0548(15) 0.0267(11) 0.0036(10) 0.0102(9) 0.0038(10)
B18 0.0313(10) 0.0749(18) 0.0354(12) 0.0252(12) 0.0084(9) 0.0174(11)
B19 0.0385(11) 0.0524(14) 0.0468(13) 0.0323(11) 0.0179(10) 0.0239(10)
B20 0.0335(10) 0.0547(14) 0.0300(11) 0.0178(10) 0.0099(9) 0.0115(10)
C1 0.0271(8) 0.0402(10) 0.0392(10) 0.0168(8) 0.0076(7) 0.0120(7)
C2 0.0275(8) 0.0419(10) 0.0457(11) 0.0223(9) 0.0158(8) 0.0186(8)
C3 0.0285(8) 0.0300(9) 0.0280(8) 0.0105(7) 0.0090(7) 0.0119(7)
C4 0.0391(9) 0.0401(11) 0.0379(10) 0.0082(9) 0.0156(8) 0.0180(8)
C5 0.0665(14) 0.0429(12) 0.0521(13) 0.0065(10) 0.0208(11) 0.0310(11)
C6 0.0667(15) 0.0297(11) 0.0574(14) 0.0081(10) 0.0100(12) 0.0157(10)
C7 0.0433(11) 0.0376(11) 0.0504(13) 0.0166(10) 0.0104(10) 0.0050(9)
C8 0.0320(9) 0.0373(10) 0.0416(11) 0.0131(9) 0.0133(8) 0.0117(8)
C9 0.0254(7) 0.0368(10) 0.0360(10) 0.0084(8) 0.0124(7) 0.0159(7)
C10 0.0428(10) 0.0415(11) 0.0484(12) 0.0087(9) 0.0150(9) 0.0213(9)
C11 0.0570(13) 0.0583(15) 0.0571(15) -0.0040(12) 0.0156(12) 0.0345(12)
C12 0.0567(14) 0.099(2) 0.0419(13) 0.0061(14) 0.0206(11) 0.0458(14)
C13 0.0521(12) 0.0823(17) 0.0402(12) 0.0234(12) 0.0251(10) 0.0361(12)
C14 0.0362(9) 0.0506(12) 0.0376(10) 0.0167(9) 0.0181(8) 0.0226(9)
C15 0.0310(8) 0.0357(9) 0.0298(9) 0.0107(8) 0.0107(7) 0.0158(7)
C16 0.0448(10) 0.0420(11) 0.0384(11) 0.0164(9) 0.0210(9) 0.0177(9)
C17 0.0691(15) 0.0634(15) 0.0470(13) 0.0287(12) 0.0348(12) 0.0285(12)
C18 0.0745(16) 0.0795(18) 0.0373(12) 0.0186(12) 0.0295(12) 0.0392(14)
C19 0.0545(12) 0.0586(14) 0.0383(11) 0.0013(10) 0.0137(10) 0.0304(11)
C20 0.0421(10) 0.0397(11) 0.0399(11) 0.0107(9) 0.0131(8) 0.0209(9)
C21 0.0375(9) 0.0330(9) 0.0347(9) 0.0168(8) 0.0190(8) 0.0193(7)
C22 0.0451(10) 0.0383(10) 0.0388(10) 0.0133(9) 0.0173(9) 0.0212(9)
C23 0.0645(14) 0.0408(12) 0.0488(13) 0.0070(10) 0.0276(11) 0.0209(11)
C24 0.0878(17) 0.0423(12) 0.0700(16) 0.0251(12) 0.0550(14) 0.0401(12)
C25 0.0753(15) 0.0607(15) 0.0714(16) 0.0414(13) 0.0459(13) 0.0515(13)
C26 0.0518(11) 0.0512(12) 0.0437(11) 0.0249(10) 0.0228(9) 0.0336(10)
C27 0.0282(8) 0.0301(9) 0.0303(9) 0.0140(7) 0.0149(7) 0.0154(7)
C28 0.0241(7) 0.0272(8) 0.0317(9) 0.0107(7) 0.0134(6) 0.0110(6)
C29 0.0248(7) 0.0253(8) 0.0280(8) 0.0101(7) 0.0125(6) 0.0107(6)
C30 0.0218(7) 0.0289(8) 0.0312(9) 0.0105(7) 0.0104(6) 0.0105(6)

loop_
_atom_type_symbol
_atom_type_description
_atom_type_scat_dispersion_real
_atom_type_scat_dispersion_imag
_atom_type_scat_source
C C 0.0033 0.0016 'International Tables Vol C Tables 4.2.6.8 and 6.1.1.4'
H H 0.0000 0.0000 'International Tables Vol C Tables 4.2.6.8 and 6.1.1.4'
Ni Ni 0.3393 1.1124 'International Tables Vol C Tables 4.2.6.8 and 6.1.1.4'
P P 0.1023 0.0942 'International Tables Vol C Tables 4.2.6.8 and 6.1.1.4'
B B 0.0013 0.0007 'International Tables Vol C Tables 4.2.6.8 and 6.1.1.4'

loop_
_geom_angle_atom_site_label_1
_geom_angle_atom_site_label_2
_geom_angle_atom_site_label_3
_geom_angle
C27 Ni1 C29 90.82(6)
C27 Ni1 P2 93.40(5)
C29 Ni1 P2 171.46(5)
C27 Ni1 P1 172.40(5)
C29 Ni1 P1 92.53(5)
P2 Ni1 P1 84.188(19)
C3 P1 C9 107.85(8)
C3 P1 C2 101.75(8)
C9 P1 C2 100.37(8)
C3 P1 Ni1 109.64(6)
C9 P1 Ni1 124.64(6)
C2 P1 Ni1 109.99(6)
C21 P2 C15 106.77(8)
C21 P2 C1 102.98(9)
C15 P2 C1 100.51(8)
C21 P2 Ni1 105.06(6)
C15 P2 Ni1 129.90(6)
C1 P2 Ni1 108.79(6)
C27 B1 B9 59.67(11)
C27 B1 B2 60.06(11)
B9 B1 B2 108.54(15)
C27 B1 B10 107.46(15)
B9 B1 B10 107.63(15)
B2 B1 B10 60.52(13)
C27 B1 B5 106.84(14)
B9 B1 B5 59.74(12)
B2 B1 B5 108.11(15)
B10 B1 B5 59.44(13)
C27 B1 H1B 122.4
B9 B1 H1B 121.7
B2 B1 H1B 121.1
B10 B1 H1B 122.0
B5 B1 H1B 122.3
B6 B2 C27 59.48(11)
B6 B2 B1 108.23(15)
C27 B2 B1 59.58(11)
B6 B2 B3 59.87(12)
C27 B2 B3 106.71(14)
B1 B2 B3 108.37(16)
B6 B2 B10 107.99(15)
C27 B2 B10 106.94(15)
B1 B2 B10 60.33(13)
B3 B2 B10 60.02(13)
B6 B2 H2B 121.7
C27 B2 H2B 122.9
B1 B2 H2B 121.3
B3 B2 H2B 121.9
B10 B2 H2B 121.8
B6 B3 B4 108.33(16)
B6 B3 B7 60.73(12)
B4 B3 B7 59.89(13)
B6 B3 B2 59.21(12)
B4 B3 B2 107.93(16)
B7 B3 B2 107.88(15)
B6 B3 B10 107.47(15)
B4 B3 B10 59.85(14)
B7 B3 B10 107.71(17)
B2 B3 B10 60.04(12)
B6 B3 H3B 121.7
B4 B3 H3B 121.6
B7 B3 H3B 121.6
B2 B3 H3B 122.0
B10 B3 H3B 122.0
B7 B4 B8 59.86(13)
B7 B4 B10 108.13(16)
B8 B4 B10 107.99(15)
B7 B4 B3 60.05(13)
B8 B4 B3 108.02(15)
B10 B4 B3 60.22(13)
B7 B4 B5 107.84(15)
B8 B4 B5 60.17(13)
B10 B4 B5 59.59(14)
B3 B4 B5 107.76(16)
B7 B4 H4B 121.7
B8 B4 H4B 121.7
B10 B4 H4B 121.7
B3 B4 H4B 121.7
B5 B4 H4B 122.0
B9 B5 B10 107.61(16)
B9 B5 B4 108.16(15)
B10 B5 B4 60.06(14)
B9 B5 B8 60.84(12)
B10 B5 B8 108.02(17)
B4 B5 B8 59.74(13)
B9 B5 B1 59.05(12)
B10 B5 B1 60.10(13)
B4 B5 B1 107.82(17)
B8 B5 B1 107.85(14)
B9 B5 H5B 121.8
B10 B5 H5B 121.8
B4 B5 H5B 121.7
B8 B5 H5B 121.5
B1 B5 H5B 122.1
C28 B6 C27 58.46(10)
C28 B6 B2 105.79(14)
C27 B6 B2 60.32(11)
C28 B6 B3 104.97(15)
C27 B6 B3 108.19(15)
B2 B6 B3 60.92(12)
C28 B6 B7 57.99(11)
C27 B6 B7 106.73(14)
B2 B6 B7 108.69(15)
B3 B6 B7 60.04(12)
C28 B6 H6B 124.7
C27 B6 H6B 122.0
B2 B6 H6B 121.2
B3 B6 H6B 121.9
B7 B6 H6B 122.1
C28 B7 B8 58.98(11)
C28 B7 B4 105.34(15)
B8 B7 B4 60.07(13)
C28 B7 B3 105.32(14)
B8 B7 B3 108.19(16)
B4 B7 B3 60.06(14)
C28 B7 B6 59.26(11)
B8 B7 B6 108.01(14)
B4 B7 B6 107.27(16)
B3 B7 B6 59.23(12)
C28 B7 H7B 124.0
B8 B7 H7B 121.3
B4 B7 H7B 122.4
B3 B7 H7B 122.4
B6 B7 H7B 121.9
C28 B8 B7 58.64(11)
C28 B8 B4 105.07(15)
B7 B8 B4 60.06(13)
C28 B8 B5 104.95(14)
B7 B8 B5 107.94(17)
B4 B8 B5 60.10(14)
C28 B8 B9 59.07(10)
B7 B8 B9 107.43(14)
B4 B8 B9 106.97(16)
B5 B8 B9 58.97(12)
C28 B8 H8B 124.2
B7 B8 H8B 121.6
B4 B8 H8B 122.5
B5 B8 H8B 122.5
B9 B8 H8B 122.3
C28 B9 C27 58.48(10)
C28 B9 B1 105.73(14)
C27 B9 B1 60.08(11)
C28 B9 B5 105.18(14)
C27 B9 B5 108.31(15)
B1 B9 B5 61.21(13)
C28 B9 B8 58.14(10)
C27 B9 B8 106.95(14)
B1 B9 B8 109.05(15)
B5 B9 B8 60.20(12)
C28 B9 H9B 124.6
C27 B9 H9B 122.0
B1 B9 H9B 121.2
B5 B9 H9B 121.7
B8 B9 H9B 121.8
B5 B10 B4 60.35(14)
B5 B10 B1 60.46(13)
B4 B10 B1 108.34(16)
B5 B10 B2 107.83(15)
B4 B10 B2 107.92(15)
B1 B10 B2 59.14(12)
B5 B10 B3 108.14(17)
B4 B10 B3 59.93(14)
B1 B10 B3 107.36(15)
B2 B10 B3 59.94(12)
B5 B10 H10B 121.4
B4 B10 H10B 121.5
B1 B10 H10B 122.0
B2 B10 H10B 122.1
B3 B10 H10B 121.9
C29 B11 C30 58.63(10)
C29 B11 B15 60.06(10)
C30 B11 B15 105.60(14)
C29 B11 B19 108.20(15)
C30 B11 B19 105.28(14)
B15 B11 B19 60.75(12)
C29 B11 B12 107.36(14)
C30 B11 B12 58.31(11)
B15 B11 B12 108.93(15)
B19 B11 B12 60.42(12)
C29 B11 H11B 121.9
C30 B11 H11B 124.6
B15 B11 H11B 121.5
B19 B11 H11B 121.8
B12 B11 H11B 121.6
C30 B12 B13 58.76(12)
C30 B12 B18 105.07(16)
B13 B12 B18 59.80(14)
C30 B12 B19 105.09(14)
B13 B12 B19 107.67(17)
B18 B12 B19 59.99(13)
C30 B12 B11 59.42(10)
B13 B12 B11 107.82(14)
B18 B12 B11 107.18(15)
B19 B12 B11 59.06(11)
C30 B12 H12B 124.1
B13 B12 H12B 121.7
B18 B12 H12B 122.6
B19 B12 H12B 122.6
B11 B12 H12B 121.9
C30 B13 B18 105.52(15)
C30 B13 B12 58.93(11)
B18 B13 B12 60.22(14)
C30 B13 B17 105.08(14)
B18 B13 B17 60.25(14)
B12 B13 B17 108.19(16)
C30 B13 B14 58.87(11)
B18 B13 B14 107.15(15)
B12 B13 B14 107.46(14)
B17 B13 B14 59.03(13)
C30 B13 H13B 124.1
B18 B13 H13B 122.2
B12 B13 H13B 121.4
B17 B13 H13B 122.4
B14 B13 H13B 122.3
C30 B14 B16 106.27(14)
C30 B14 C29 58.44(10)
B16 B14 C29 60.36(11)
C30 B14 B17 105.53(16)
B16 B14 B17 61.15(12)
C29 B14 B17 108.31(15)
C30 B14 B13 58.25(11)
B16 B14 B13 109.11(16)
C29 B14 B13 106.78(15)
B17 B14 B13 60.20(13)
C30 B14 H14B 124.3
B16 B14 H14B 121.0
C29 B14 H14B 122.1
B17 B14 H14B 121.7
B13 B14 H14B 121.9
C29 B15 B11 59.26(10)
C29 B15 B16 60.31(11)
B11 B15 B16 108.50(14)
C29 B15 B19 106.82(13)
B11 B15 B19 59.79(11)
B16 B15 B19 108.52(15)
C29 B15 B20 107.84(14)
B11 B15 B20 108.09(14)
B16 B15 B20 60.57(13)
B19 B15 B20 59.99(13)
C29 B15 H15B 122.4
B11 B15 H15B 121.8
B16 B15 H15B 120.9
B19 B15 H15B 122.1
B20 B15 H15B 121.5
B14 B16 B15 108.16(15)
B14 B16 C29 59.86(11)
B15 B16 C29 59.41(11)
B14 B16 B20 107.71(15)
B15 B16 B20 60.30(12)
C29 B16 B20 106.93(15)
B14 B16 B17 59.80(12)
B15 B16 B17 107.95(16)
C29 B16 B17 106.88(14)
B20 B16 B17 59.65(13)
B14 B16 H16B 121.6
B15 B16 H16B 121.5
C29 B16 H16B 122.7
B20 B16 H16B 122.0
B17 B16 H16B 122.2
B14 B17 B20 107.50(15)
B14 B17 B18 107.97(16)
B20 B17 B18 60.25(14)
B14 B17 B13 60.77(12)
B20 B17 B13 107.98(18)
B18 B17 B13 59.54(14)
B14 B17 B16 59.05(12)
B20 B17 B16 60.13(12)
B18 B17 B16 108.03(16)
B13 B17 B16 107.90(15)
B14 B17 H17B 121.9
B20 B17 H17B 121.7
B18 B17 H17B 121.7
B13 B17 H17B 121.6
B16 B17 H17B 122.0
B13 B18 B12 59.98(13)
B13 B18 B19 107.93(15)
B12 B18 B19 60.14(13)
B13 B18 B17 60.21(14)
B12 B18 B17 107.97(16)
B19 B18 B17 107.37(15)
B13 B18 B20 108.01(17)
B12 B18 B20 108.05(15)
B19 B18 B20 59.76(13)
B17 B18 B20 59.63(13)
B13 B18 H18B 121.6
B12 B18 H18B 121.6
B19 B18 H18B 122.0
B17 B18 H18B 122.0
B20 B18 H18B 121.8
B11 B19 B15 59.46(11)
B11 B19 B20 107.92(15)
B15 B19 B20 60.09(12)
B11 B19 B18 108.23(16)
B15 B19 B18 108.12(17)
B20 B19 B18 60.27(14)
B11 B19 B12 60.52(11)
B15 B19 B12 108.00(15)
B20 B19 B12 108.24(17)
B18 B19 B12 59.87(13)
B11 B19 H19B 121.7
B15 B19 H19B 121.9
B20 B19 H19B 121.6
B18 B19 H19B 121.6
B12 B19 H19B 121.5
B17 B20 B19 107.92(16)
B17 B20 B15 107.48(15)
B19 B20 B15 59.92(12)
B17 B20 B16 60.23(13)
B19 B20 B16 107.31(15)
B15 B20 B16 59.13(12)
B17 B20 B18 60.12(14)
B19 B20 B18 59.97(14)
B15 B20 B18 107.74(15)
B16 B20 B18 108.00(16)
B17 B20 H20B 121.7
B19 B20 H20B 121.9
B15 B20 H20B 122.2
B16 B20 H20B 122.1
B18 B20 H20B 121.6
C2 C1 P2 107.54(12)
C2 C1 H1C 110.2
P2 C1 H1C 110.2
C2 C1 H1D 110.2
P2 C1 H1D 110.2
H1C C1 H1D 108.5
C1 C2 P1 108.15(12)
C1 C2 H2C 110.1
P1 C2 H2C 110.1
C1 C2 H2D 110.1
P1 C2 H2D 110.1
H2C C2 H2D 108.4
C4 C3 C8 118.74(17)
C4 C3 P1 119.82(13)
C8 C3 P1 121.43(14)
C5 C4 C3 120.44(19)
C5 C4 H4 119.8
C3 C4 H4 119.8
C4 C5 C6 120.2(2)
C4 C5 H5 119.9
C6 C5 H5 119.9
C7 C6 C5 119.7(2)
C7 C6 H6 120.1
C5 C6 H6 120.1
C6 C7 C8 120.3(2)
C6 C7 H7 119.8
C8 C7 H7 119.8
C7 C8 C3 120.46(19)
C7 C8 H8 119.8
C3 C8 H8 119.8
C10 C9 C14 118.89(18)
C10 C9 P1 117.54(15)
C14 C9 P1 123.56(14)
C9 C10 C11 120.2(2)
C9 C10 H10 119.9
C11 C10 H10 119.9
C12 C11 C10 120.4(2)
C12 C11 H11 119.8
C10 C11 H11 119.8
C13 C12 C11 120.0(2)
C13 C12 H12 120.0
C11 C12 H12 120.0
C12 C13 C14 120.5(2)
C12 C13 H13 119.8
C14 C13 H13 119.8
C13 C14 C9 120.1(2)
C13 C14 H14 119.9
C9 C14 H14 119.9
C16 C15 C20 118.80(18)
C16 C15 P2 122.46(14)
C20 C15 P2 118.73(14)
C17 C16 C15 120.0(2)
C17 C16 H16 120.0
C15 C16 H16 120.0
C18 C17 C16 120.5(2)
C18 C17 H17 119.7
C16 C17 H17 119.7
C17 C18 C19 120.1(2)
C17 C18 H18 119.9
C19 C18 H18 119.9
C18 C19 C20 119.9(2)
C18 C19 H19 120.0
C20 C19 H19 120.0
C19 C20 C15 120.6(2)
C19 C20 H20 119.7
C15 C20 H20 119.7
C22 C21 C26 118.40(17)
C22 C21 P2 119.63(13)
C26 C21 P2 121.78(15)
C23 C22 C21 120.80(19)
C23 C22 H22 119.6
C21 C22 H22 119.6
C24 C23 C22 119.9(2)
C24 C23 H23 120.1
C22 C23 H23 120.1
C25 C24 C23 119.9(2)
C25 C24 H24 120.1
C23 C24 H24 120.1
C26 C25 C24 120.6(2)
C26 C25 H25 119.7
C24 C25 H25 119.7
C25 C26 C21 120.4(2)
C25 C26 H26 119.8
C21 C26 H26 119.8
C28 C27 B9 60.55(10)
C28 C27 B6 60.54(10)
B9 C27 B6 110.86(13)
C28 C27 B1 107.49(12)
B9 C27 B1 60.26(11)
B6 C27 B1 109.44(13)
C28 C27 B2 107.31(12)
B9 C27 B2 109.26(13)
B6 C27 B2 60.20(11)
B1 C27 B2 60.36(12)
C28 C27 Ni1 111.43(10)
B9 C27 Ni1 117.69(11)
B6 C27 Ni1 114.93(11)
B1 C27 Ni1 131.10(11)
B2 C27 Ni1 129.32(12)
C30 C28 C27 113.40(12)
C30 C28 B7 123.14(14)
C27 C28 B7 112.72(13)
C30 C28 B8 123.11(14)
C27 C28 B8 112.82(13)
B7 C28 B8 62.38(12)
C30 C28 B9 117.07(14)
C27 C28 B9 60.97(10)
B7 C28 B9 113.45(13)
B8 C28 B9 62.80(11)
C30 C28 B6 116.88(13)
C27 C28 B6 61.00(10)
B7 C28 B6 62.75(12)
B8 C28 B6 113.58(14)
B9 C28 B6 111.58(13)
C30 C29 B11 60.92(10)
C30 C29 B15 107.85(12)
B11 C29 B15 60.67(11)
C30 C29 B14 60.03(10)
B11 C29 B14 110.55(13)
B15 C29 B14 108.78(13)
C30 C29 B16 107.06(12)
B11 C29 B16 109.60(13)
B15 C29 B16 60.27(11)
B14 C29 B16 59.78(11)
C30 C29 Ni1 111.25(10)
B11 C29 Ni1 115.50(11)
B15 C29 Ni1 129.91(11)
B14 C29 Ni1 117.33(11)
B16 C29 Ni1 130.77(11)
C28 C30 C29 113.04(12)
C28 C30 B13 123.10(14)
C29 C30 B13 113.07(13)
C28 C30 B12 124.09(14)
C29 C30 B12 112.12(13)
B13 C30 B12 62.31(13)
C28 C30 B14 116.16(14)
C29 C30 B14 61.52(10)
B13 C30 B14 62.88(12)
B12 C30 B14 113.44(15)
C28 C30 B11 117.85(14)
C29 C30 B11 60.45(10)
B13 C30 B11 112.99(14)
B12 C30 B11 62.27(11)
B14 C30 B11 111.39(13)

loop_
_geom_bond_atom_site_label_1
_geom_bond_atom_site_label_2
_geom_bond_distance
Ni1 C27 1.9950(16)
Ni1 C29 2.0074(16)
Ni1 P2 2.2434(5)
Ni1 P1 2.2532(5)
P1 C3 1.8234(18)
P1 C9 1.8270(18)
P1 C2 1.8480(17)
P2 C21 1.8228(18)
P2 C15 1.8286(18)
P2 C1 1.8433(17)
B1 C27 1.745(3)
B1 B9 1.748(3)
B1 B2 1.758(3)
B1 B10 1.780(3)
B1 B5 1.786(3)
B1 H1B 1.1000
B2 B6 1.751(3)
B2 C27 1.753(3)
B2 B3 1.781(3)
B2 B10 1.783(3)
B2 H2B 1.1000
B3 B6 1.763(3)
B3 B4 1.778(4)
B3 B7 1.778(3)
B3 B10 1.783(3)
B3 H3B 1.1000
B4 B7 1.775(3)
B4 B8 1.775(3)
B4 B10 1.776(3)
B4 B5 1.782(3)
B4 H4B 1.1000
B5 B9 1.760(3)
B5 B10 1.768(4)
B5 B8 1.783(3)
B5 H5B 1.1000
B6 C28 1.731(3)
B6 C27 1.738(3)
B6 B7 1.790(3)
B6 H6B 1.1000
B7 C28 1.707(3)
B7 B8 1.771(3)
B7 H7B 1.1000
B8 C28 1.713(2)
B8 B9 1.794(3)
B8 H8B 1.1000
B9 C28 1.730(3)
B9 C27 1.737(3)
B9 H9B 1.1000
B10 H10B 1.1000
B11 C29 1.726(2)
B11 C30 1.734(2)
B11 B15 1.751(3)
B11 B19 1.757(3)
B11 B12 1.783(3)
B11 H11B 1.1000
B12 C30 1.714(3)
B12 B13 1.772(3)
B12 B18 1.776(3)
B12 B19 1.781(3)
B12 H12B 1.1000
B13 C30 1.711(3)
B13 B18 1.769(3)
B13 B17 1.781(3)
B13 B14 1.791(3)
B13 H13B 1.1000
B14 C30 1.722(3)
B14 B16 1.746(3)
B14 C29 1.748(3)
B14 B17 1.760(3)
B14 H14B 1.1000
B15 C29 1.740(2)
B15 B16 1.756(3)
B15 B19 1.774(3)
B15 B20 1.777(3)
B15 H15B 1.1000
B16 C29 1.756(3)
B16 B20 1.782(3)
B16 B17 1.783(3)
B16 H16B 1.1000
B17 B20 1.773(3)
B17 B18 1.782(4)
B17 H17B 1.1000
B18 B19 1.779(3)
B18 B20 1.784(3)
B18 H18B 1.1000
B19 B20 1.775(4)
B19 H19B 1.1000
B20 H20B 1.1000
C1 C2 1.510(3)
C1 H1C 0.9700
C1 H1D 0.9700
C2 H2C 0.9700
C2 H2D 0.9700
C3 C4 1.390(2)
C3 C8 1.396(2)
C4 C5 1.379(3)
C4 H4 0.9300
C5 C6 1.387(3)
C5 H5 0.9300
C6 C7 1.376(3)
C6 H6 0.9300
C7 C8 1.379(3)
C7 H7 0.9300
C8 H8 0.9300
C9 C10 1.390(3)
C9 C14 1.394(3)
C10 C11 1.392(3)
C10 H10 0.9300
C11 C12 1.373(4)
C11 H11 0.9300
C12 C13 1.371(3)
C12 H12 0.9300
C13 C14 1.391(3)
C13 H13 0.9300
C14 H14 0.9300
C15 C16 1.396(3)
C15 C20 1.398(3)
C16 C17 1.389(3)
C16 H16 0.9300
C17 C18 1.376(3)
C17 H17 0.9300
C18 C19 1.382(3)
C18 H18 0.9300
C19 C20 1.383(3)
C19 H19 0.9300
C20 H20 0.9300
C21 C22 1.390(3)
C21 C26 1.398(2)
C22 C23 1.384(3)
C22 H22 0.9300
C23 C24 1.380(3)
C23 H23 0.9300
C24 C25 1.378(3)
C24 H24 0.9300
C25 C26 1.374(3)
C25 H25 0.9300
C26 H26 0.9300
C27 C28 1.694(2)
C28 C30 1.514(2)
C29 C30 1.694(2)
